data_9016436
loop_
_publ_author_name
'Guesdon, A.'
'Borel, M.'
'Leclaire, A.'
'Grandin, A.'
'Raveau, B.'

_publ_section_title
;
 A mixed-valent molybdenum monophosphate with a "butterfly"-shaped
 tunnel structure Cs6Mo7O9(PO4)7*H2O
 _cod_database_code 1001603
;
_journal_name_full 'Journal of Solid State Chemistry'
_journal_page_first 315
_journal_page_last 321
_journal_paper_doi 10.1006/jssc.1994.1233
_journal_volume 111
_journal_year 1994
_chemical_formula_sum 'Cs6 Mo7 O38 P7'
_space_group_IT_number 62
_symmetry_space_group_name_Hall '-P 2ac 2n'
_symmetry_space_group_name_H-M 'P n m a'
_cell_angle_alpha 90
_cell_angle_beta 90
_cell_angle_gamma 90
_cell_length_a 10.084
_cell_length_b 21.297
_cell_length_c 17.491
_cell_formula_units_Z 4
_cell_volume 3756.349
_database_code_amcsd 0013814
_exptl_crystal_density_diffrn 4.056
_cod_original_formula_sum 'Cs6 Mo7 P7 O38'
_cod_database_code 9016436
_amcsd_formula_title 'Cs6 H2 Mo7 O38 P7'

loop_
_space_group_symop_operation_xyz
x,y,z
x,1/2-y,z
-x,1/2+y,-z
1/2-x,1/2+y,1/2+z
1/2+x,1/2-y,1/2-z
1/2+x,y,1/2-z
1/2-x,-y,1/2+z
-x,-y,-z

loop_
_atom_site_label
_atom_site_fract_x
_atom_site_fract_y
_atom_site_fract_z
Cs1 0.45530 0.03800 0.60850
Cs2 0.18720 0.25000 0.58110
Cs3 0.37130 0.13420 0.17370
Cs4 0.24400 0.25000 0.83230
Mo1 0.03760 0.18890 0.02160
Mo2 0.07630 0.04250 0.51520
Mo3 0.14940 0.98750 0.31500
Mo4 0.26250 0.25000 0.35190
P1 0.13000 0.09310 0.69740
P2 0.28600 0.08330 0.97590
P3 0.29930 0.10300 0.40060
P4 0.08000 0.25000 0.18700
O1 0.47900 0.17900 0.56800
O2 0.17100 0.25000 0.00400
O3 -0.06400 0.10900 0.05800
O4 0.19300 0.12700 0.01400
O5 0.89500 0.25000 0.06200
O6 0.09800 0.19100 0.13900
O7 -0.06600 0.10500 0.50900
O8 0.15400 0.08300 0.61100
O9 0.03700 0.00600 0.41100
O10 0.18200 0.10800 0.45400
O11 0.22900 -0.01600 0.51500
O12 0.12300 0.25000 0.40300
O13 0.17600 0.25000 0.25100
O14 0.27900 0.15800 0.34400
O15 0.43700 0.25000 0.28000
O16 0.09100 0.04600 0.26200
O17 0.01800 0.92400 0.28200
O18 0.27300 0.95500 0.24000
O19 0.30100 0.04000 0.36000
O20 0.23600 0.92000 0.39200
O21 0.16200 0.15900 0.72000
O22 0.43800 0.25000 0.72700

loop_
_cod_related_entry_id
_cod_related_entry_database
_cod_related_entry_code
1 AMCSD 0013814
